data_8100804
loop_
_publ_author_name
'Heuer, Matthias'
'Huber, Alexandra'
'Bromiley, Geoffrey'

_publ_section_title
;
Crystal structure of calcium iron zinc catena-disilicate, 
Ca(Fe~0.52~Zn~0.48~)Si~2~O~6~
;
_journal_issue 4
_journal_name_full 'Zeitschrift f\"ur Kristallographie - New Crystal Structures'
_journal_page_first 465
_journal_page_last 466
_journal_volume 217
_journal_year 2002
_chemical_formula_structural 'Ca0.98 (Fe0.59 Zn0.46) Si1.98 O6'
_chemical_formula_sum 'Ca0.98 Fe0.59 O6 Si1.98 Zn0.46'
_chemical_formula_weight 253.92
_space_group_IT_number 15
_symmetry_cell_setting monoclinic
_symmetry_space_group_name_Hall '-C 2yc'
_symmetry_space_group_name_H-M 'C 1 2/c 1'
_cell_angle_alpha 90.000(10)
_cell_angle_beta 105.340(10)
_cell_angle_gamma 90.000(10)
_cell_formula_units_Z 4
_cell_length_a 9.8206(8)
_cell_length_b 8.9966(8)
_cell_length_c 5.2487(4)
_cell_measurement_temperature 293(2)
_cell_volume 447.21(6)
_diffrn_ambient_temperature 293(2)
_exptl_crystal_density_diffrn 3.771
_cod_original_sg_symbol_H-M 'C 2/c'
_cod_original_formula_sum 'Ca0.98 Fe0.59 Zn0.46 Si1.98 O6'
_cod_database_code 8100804

loop_
_symmetry_equiv_pos_as_xyz
'x, y, z'
'-x, y, -z+1/2'
'x+1/2, y+1/2, z'
'-x+1/2, y+1/2, -z+1/2'
'-x, -y, -z'
'x, -y, z-1/2'
'-x+1/2, -y+1/2, -z'
'x+1/2, -y+1/2, z-1/2'

loop_
_atom_site_label
_atom_site_type_symbol
_atom_site_fract_x
_atom_site_fract_y
_atom_site_fract_z
_atom_site_U_iso_or_equiv
_atom_site_adp_type
_atom_site_occupancy
_atom_site_symmetry_multiplicity
_atom_site_Wyckoff_symbol
_atom_site_calc_flag
_atom_site_refinement_flags
_atom_site_disorder_assembly
_atom_site_disorder_group
ZnM1 Zn 0.0000 0.90635(3) 0.2500 0.00904(7) Uani 0.483(9) 4 e d SP . .
FeM1 Fe 0.0000 0.90635(3) 0.2500 0.00904(7) Uani 0.517(9) 4 e d SP . .
CaM2 Ca 0.0000 0.30019(4) 0.2500 0.01162(9) Uani 1 4 e d S . .
SiT1 Si 0.28709(4) 0.09252(4) 0.23072(7) 0.00774(9) Uani 1 8 f d . . .
O1 O 0.11784(11) 0.08939(10) 0.1479(2) 0.00961(16) Uani 1 8 f d . . .
O2 O 0.36149(11) 0.24731(11) 0.3223(2) 0.01166(17) Uani 1 8 f d . . .
O3 O 0.35020(10) 0.01899(12) 0.99320(18) 0.01038(16) Uani 1 8 f d . . .

loop_
_atom_site_aniso_label
_atom_site_aniso_U_11
_atom_site_aniso_U_22
_atom_site_aniso_U_33
_atom_site_aniso_U_23
_atom_site_aniso_U_13
_atom_site_aniso_U_12
ZnM1 0.01012(11) 0.00862(10) 0.00829(10) 0.000 0.00229(8) 0.000
FeM1 0.01012(11) 0.00862(10) 0.00829(10) 0.000 0.00229(8) 0.000
CaM2 0.01401(16) 0.00983(14) 0.00983(14) 0.000 0.00107(11) 0.000
SiT1 0.00841(16) 0.00751(15) 0.00743(15) -0.00025(9) 0.00234(11) -0.00029(10)
O1 0.0083(4) 0.0103(4) 0.0101(4) 0.0004(3) 0.0023(3) 0.0002(3)
O2 0.0141(4) 0.0088(4) 0.0120(3) -0.0008(3) 0.0035(3) -0.0030(3)
O3 0.0101(4) 0.0121(4) 0.0091(3) -0.0025(3) 0.0029(3) -0.0002(3)

loop_
_geom_bond_atom_site_label_1
_geom_bond_atom_site_label_2
_geom_bond_distance
_geom_bond_site_symmetry_2
_geom_bond_publ_flag
ZnM1 O2 2.0771(11) 4 ?
ZnM1 O2 2.0771(11) 3_455 ?
ZnM1 O1 2.1033(11) 6_566 ?
ZnM1 O1 2.1033(11) 5_565 ?
ZnM1 O1 2.1601(10) 1_565 ?
ZnM1 O1 2.1601(10) 2_565 ?
ZnM1 ZnM1 3.1188(4) 5_576 ?
ZnM1 ZnM1 3.1188(4) 5_575 ?
ZnM1 CaM2 3.2155(4) 5_565 ?
ZnM1 CaM2 3.2155(4) 5_566 ?
ZnM1 CaM2 3.5432(6) 1_565 ?
CaM2 O2 2.3361(11) 8_455 ?
CaM2 O2 2.3361(11) 7_556 ?
CaM2 O1 2.3560(10) 2 ?
CaM2 O1 2.3560(10) . ?
CaM2 O3 2.6089(11) 4_556 ?
CaM2 O3 2.6089(11) 3_454 ?
CaM2 O3 2.7265(11) 7_556 ?
CaM2 O3 2.7265(11) 8_455 ?
CaM2 SiT1 3.1172(6) 7_556 ?
CaM2 SiT1 3.1172(6) 8_455 ?
CaM2 FeM1 3.2155(4) 5_565 ?
CaM2 ZnM1 3.2155(4) 5_565 ?
SiT1 O2 1.5869(11) . ?
SiT1 O1 1.6033(11) . ?
SiT1 O3 1.6687(10) 1_554 ?
SiT1 O3 1.6842(10) 6 ?
SiT1 CaM2 3.1172(6) 7_556 ?
SiT1 CaM2 3.3447(6) 3_545 ?
O1 FeM1 2.1033(11) 5_565 ?
O1 ZnM1 2.1033(11) 5_565 ?
O1 FeM1 2.1601(10) 1_545 ?
O1 ZnM1 2.1601(10) 1_545 ?
O2 FeM1 2.0771(11) 3_545 ?
O2 ZnM1 2.0771(11) 3_545 ?
O2 CaM2 2.3361(11) 7_556 ?
O3 SiT1 1.6687(10) 1_556 ?
O3 SiT1 1.6842(10) 6_556 ?
O3 CaM2 2.6089(11) 3_546 ?
O3 CaM2 2.7265(11) 7_556 ?
